data_7713825
loop_
_publ_author_name
'Horrer, G\"unther'
'Luff, Martin Simon'
'Radius, Udo'

_publ_section_title
;
 N Heterocyclic Carbene and Cyclic (Alkyl)(Amino)Carbene ligated
 Half-Sandwich Complexes of Chromium(II) and Chromium(I)
;
_journal_name_full 'Dalton Transactions'
_journal_paper_doi 10.1039/D3DT02123H
_journal_year 2023
_chemical_formula_moiety 'C25 H36 Cl Cr N'
_chemical_formula_sum 'C25 H36 Cl Cr N'
_chemical_formula_weight 438.00
_space_group_crystal_system tetragonal
_space_group_IT_number 76
_space_group_name_Hall 'P 4w'
_space_group_name_H-M_alt 'P 41'
_atom_sites_solution_hydrogens geom
_atom_sites_solution_primary dual
_atom_sites_solution_secondary difmap
_audit_creation_method SHELXL-2018/3
_audit_update_record
;
2023-07-06 deposited with the CCDC.	2023-08-22 downloaded from the CCDC.
;
_cell_angle_alpha 90
_cell_angle_beta 90
_cell_angle_gamma 90
_cell_formula_units_Z 4
_cell_length_a 10.70621(4)
_cell_length_b 10.70621(4)
_cell_length_c 20.09860(10)
_cell_measurement_reflns_used 30655
_cell_measurement_temperature 100.00(10)
_cell_measurement_theta_max 79.6110
_cell_measurement_theta_min 4.6720
_cell_volume 2303.760(17)
_computing_cell_refinement 'CrysAlisPro 1.171.40.53 (Rigaku OD, 2019)'
_computing_data_collection 'CrysAlisPro 1.171.40.53 (Rigaku OD, 2019)'
_computing_data_reduction 'CrysAlisPro 1.171.40.53 (Rigaku OD, 2019)'
_computing_molecular_graphics 'ShelXLe (Huebschle et all, 2011)'
_computing_publication_material 'SHELXL-2014/6 (Sheldrick, 2014)'
_computing_structure_refinement 'SHELXL-2018/3 (Sheldrick, 2018)'
_computing_structure_solution 'SHELXT 2014/5 (Sheldrick, 2014)'
_diffrn_ambient_temperature 100.00(10)
_diffrn_detector_area_resol_mean 10.0000
_diffrn_measured_fraction_theta_full 1.000
_diffrn_measured_fraction_theta_max 0.994
_diffrn_measurement_device_type 'XtaLAB Synergy, Dualflex, HyPix'
_diffrn_measurement_method '\w scans'
_diffrn_radiation_type CuK\a
_diffrn_radiation_wavelength 1.54184
_diffrn_reflns_av_R_equivalents 0.0512
_diffrn_reflns_av_unetI/netI 0.0237
_diffrn_reflns_Laue_measured_fraction_full 1.000
_diffrn_reflns_Laue_measured_fraction_max 0.994
_diffrn_reflns_limit_h_max 13
_diffrn_reflns_limit_h_min -13
_diffrn_reflns_limit_k_max 13
_diffrn_reflns_limit_k_min -13
_diffrn_reflns_limit_l_max 25
_diffrn_reflns_limit_l_min -25
_diffrn_reflns_number 48084
_diffrn_reflns_point_group_measured_fraction_full 0.999
_diffrn_reflns_point_group_measured_fraction_max 0.986
_diffrn_reflns_theta_full 72.000
_diffrn_reflns_theta_max 80.341
_diffrn_reflns_theta_min 4.129
_diffrn_source 'micro-focus sealed X-ray tube'
_exptl_absorpt_coefficient_mu 5.206
_exptl_absorpt_correction_T_max 1.000
_exptl_absorpt_correction_T_min 0.214
_exptl_absorpt_correction_type gaussian
_exptl_absorpt_process_details
;
CrysAlisPro 1.171.41.93a (Rigaku Oxford Diffraction, 2020)
Numerical absorption correction based on gaussian integration over
a multifaceted crystal model
Empirical absorption correction using spherical harmonics,
implemented in SCALE3 ABSPACK scaling algorithm.
;
_exptl_crystal_colour 'clear red'
_exptl_crystal_density_diffrn 1.263
_exptl_crystal_description block
_exptl_crystal_F_000 936
_exptl_crystal_size_max 0.265
_exptl_crystal_size_mid 0.217
_exptl_crystal_size_min 0.173
_refine_diff_density_max 0.281
_refine_diff_density_min -0.512
_refine_diff_density_rms 0.043
_refine_ls_abs_structure_details
;
 Flack x determined using 2263 quotients [(I+)-(I-)]/[(I+)+(I-)]
 (Parsons, Flack and Wagner, Acta Cryst. B69 (2013) 249-259).
;
_refine_ls_abs_structure_Flack -0.003(5)
_refine_ls_extinction_method none
_refine_ls_goodness_of_fit_ref 1.109
_refine_ls_hydrogen_treatment constr
_refine_ls_matrix_type full
_refine_ls_number_parameters 307
_refine_ls_number_reflns 4990
_refine_ls_number_restraints 215
_refine_ls_restrained_S_all 1.100
_refine_ls_R_factor_all 0.0379
_refine_ls_R_factor_gt 0.0374
_refine_ls_shift/su_max 0.000
_refine_ls_shift/su_mean 0.000
_refine_ls_structure_factor_coef Fsqd
_refine_ls_weighting_details 'w=1/[\s^2^(Fo^2^)+(0.0602P)^2^+0.9528P] where P=(Fo^2^+2Fc^2^)/3'
_refine_ls_weighting_scheme calc
_refine_ls_wR_factor_gt 0.0992
_refine_ls_wR_factor_ref 0.0995
_reflns_Friedel_coverage 0.927
_reflns_Friedel_fraction_full 0.999
_reflns_Friedel_fraction_max 0.977
_reflns_number_gt 4900
_reflns_number_total 4990
_reflns_threshold_expression 'I > 2\s(I)'
_cod_data_source_file d3dt02123h2.cif
_cod_data_source_block compound_7
_cod_original_cell_volume 2303.76(2)
_cod_database_code 7713825
_shelx_shelxl_version_number 2018/3
_shelx_space_group_comment
;
The symmetry employed for this shelxl refinement is uniquely defined
by the following loop, which should always be used as a source of
symmetry information in preference to the above space-group names.
They are only intended as comments.
;

loop_
_space_group_symop_operation_xyz
'x, y, z'
'-x, -y, z+1/2'
'-y, x, z+1/4'
'y, -x, z+3/4'

loop_
_atom_site_label
_atom_site_type_symbol
_atom_site_fract_x
_atom_site_fract_y
_atom_site_fract_z
_atom_site_U_iso_or_equiv
_atom_site_adp_type
_atom_site_occupancy
_atom_site_site_symmetry_order
_atom_site_calc_flag
_atom_site_refinement_flags_posn
_atom_site_refinement_flags_adp
_atom_site_refinement_flags_occupancy
_atom_site_disorder_assembly
_atom_site_disorder_group
C1_1 C 1.0372(3) 0.5518(3) 0.44017(15) 0.0199(6) Uani 1 1 d . . . . .
N1_1 N 0.9493(2) 0.6136(2) 0.47075(13) 0.0195(5) Uani 1 1 d . . . . .
C2_1 C 1.1113(3) 0.6438(3) 0.39751(16) 0.0226(6) Uani 1 1 d . . . . .
C3_1 C 1.0410(3) 0.7691(3) 0.40550(16) 0.0254(6) Uani 1 1 d . . . . .
H3A_1 H 1.100852 0.839182 0.409612 0.031 Uiso 1 1 calc R U . . .
H3AB_1 H 0.986421 0.784653 0.366611 0.031 Uiso 1 1 calc R U . . .
C4_1 C 0.9631(3) 0.7564(3) 0.46889(16) 0.0221(6) Uani 1 1 d . . . . .
C5_1 C 1.1007(3) 0.5949(4) 0.32556(17) 0.0301(7) Uani 1 1 d . . . . .
H5A_1 H 1.141711 0.653645 0.295185 0.045 Uiso 1 1 calc R U . . .
H5B_1 H 1.012432 0.586895 0.313443 0.045 Uiso 1 1 calc R U . . .
H5C_1 H 1.141360 0.513113 0.322316 0.045 Uiso 1 1 calc R U . . .
C6_1 C 1.2500(3) 0.6543(3) 0.41605(18) 0.0266(6) Uani 1 1 d . . . . .
H6A_1 H 1.290999 0.714233 0.386358 0.040 Uiso 1 1 calc R U . . .
H6B_1 H 1.289883 0.572374 0.411446 0.040 Uiso 1 1 calc R U . . .
H6C_1 H 1.257647 0.682993 0.462170 0.040 Uiso 1 1 calc R U . . .
C7_1 C 0.8399(3) 0.8269(3) 0.46657(17) 0.0280(7) Uani 1 1 d . . . . .
H7A_1 H 0.855811 0.916684 0.471016 0.042 Uiso 1 1 calc R U . . .
H7B_1 H 0.786280 0.798918 0.503154 0.042 Uiso 1 1 calc R U . . .
H7C_1 H 0.798244 0.810622 0.424030 0.042 Uiso 1 1 calc R U . . .
C8_1 C 1.0349(3) 0.7978(3) 0.53109(16) 0.0259(6) Uani 1 1 d . . . . .
H8A_1 H 1.055881 0.886657 0.527363 0.039 Uiso 1 1 calc R U . . .
H8B_1 H 1.111791 0.748792 0.535093 0.039 Uiso 1 1 calc R U . . .
H8C_1 H 0.982837 0.784539 0.570572 0.039 Uiso 1 1 calc R U . . .
C1_2 C 0.8439(3) 0.5495(3) 0.50193(16) 0.0218(6) Uani 1 1 d . . . . .
C2_2 C 0.7384(3) 0.5284(3) 0.46173(17) 0.0259(7) Uani 1 1 d . . . . .
C3_2 C 0.6407(3) 0.4576(3) 0.4886(2) 0.0328(8) Uani 1 1 d . . . . .
H3_2 H 0.568899 0.440759 0.462405 0.039 Uiso 1 1 calc R U . . .
C4_2 C 0.6474(4) 0.4120(3) 0.5528(2) 0.0350(8) Uani 1 1 d . . . . .
H4_2 H 0.580172 0.364274 0.570353 0.042 Uiso 1 1 calc R U . . .
C5_2 C 0.7513(3) 0.4353(3) 0.59167(19) 0.0307(7) Uani 1 1 d . . . . .
H5_2 H 0.753914 0.404091 0.635890 0.037 Uiso 1 1 calc R U . . .
C6_2 C 0.8530(3) 0.5039(3) 0.56737(17) 0.0244(6) Uani 1 1 d . . . . .
C7_2 C 0.7243(3) 0.5793(4) 0.39113(19) 0.0319(7) Uani 1 1 d . . . . .
H7_2 H 0.795361 0.637969 0.383033 0.038 Uiso 1 1 calc R U . . .
C8_2 C 0.7307(4) 0.4769(5) 0.3375(2) 0.0499(11) Uani 1 1 d . . . . .
H8A_2 H 0.708793 0.512626 0.294191 0.075 Uiso 1 1 calc R U . . .
H8B_2 H 0.671732 0.409972 0.348598 0.075 Uiso 1 1 calc R U . . .
H8C_2 H 0.815541 0.442736 0.335671 0.075 Uiso 1 1 calc R U . . .
C9_2 C 0.6026(4) 0.6543(5) 0.3837(2) 0.0420(9) Uani 1 1 d . . . . .
H9A_2 H 0.599820 0.692680 0.339425 0.063 Uiso 1 1 calc R U . . .
H9B_2 H 0.599530 0.719689 0.417739 0.063 Uiso 1 1 calc R U . . .
H9C_2 H 0.530905 0.598292 0.389068 0.063 Uiso 1 1 calc R U . . .
C10_2 C 0.9653(3) 0.5250(3) 0.61265(16) 0.0251(6) Uani 1 1 d . . . . .
H10_2 H 1.030932 0.570063 0.586677 0.030 Uiso 1 1 calc R U . . .
C11_2 C 1.0210(4) 0.4022(3) 0.63802(19) 0.0324(7) Uani 1 1 d . . . . .
H11A_2 H 1.095534 0.419965 0.664712 0.049 Uiso 1 1 calc R U . . .
H11B_2 H 1.043960 0.349475 0.600095 0.049 Uiso 1 1 calc R U . . .
H11C_2 H 0.959226 0.358635 0.665508 0.049 Uiso 1 1 calc R U . . .
C12_2 C 0.9285(4) 0.6065(3) 0.67237(18) 0.0311(7) Uani 1 1 d . . . . .
H12A_2 H 1.002066 0.621394 0.700259 0.047 Uiso 1 1 calc R U . . .
H12B_2 H 0.864236 0.563635 0.698546 0.047 Uiso 1 1 calc R U . . .
H12C_2 H 0.895633 0.686536 0.656423 0.047 Uiso 1 1 calc R U . . .
Cr1_3 Cr 1.08033(5) 0.35820(5) 0.45026(3) 0.02365(14) Uani 1 1 d . . . . .
Cl1_3 Cl 1.27480(8) 0.38170(8) 0.49712(4) 0.03179(19) Uani 1 1 d . . . . .
C1_4 C 0.9836(10) 0.2342(10) 0.3757(5) 0.0408(16) Uani 0.505(8) 1 d D U P A 1
H1_4 H 0.957544 0.259239 0.329820 0.049 Uiso 0.505(8) 1 calc R U P A 1
C2_4 C 0.9087(9) 0.2439(10) 0.4343(6) 0.0397(15) Uani 0.505(8) 1 d D U P A 1
H2_4 H 0.820603 0.274740 0.436507 0.048 Uiso 0.505(8) 1 calc R U P A 1
C3_4 C 0.9736(9) 0.1818(8) 0.4855(5) 0.0402(15) Uani 0.505(8) 1 d D U P A 1
H3_4 H 0.941315 0.167725 0.531534 0.048 Uiso 0.505(8) 1 calc R U P A 1
C4_4 C 1.0895(9) 0.1395(7) 0.4613(6) 0.0396(15) Uani 0.505(8) 1 d D U P A 1
H4_4 H 1.152795 0.098336 0.486065 0.048 Uiso 0.505(8) 1 calc R U P A 1
C5_4 C 1.0934(8) 0.1704(10) 0.3921(6) 0.0413(16) Uani 0.505(8) 1 d D U P A 1
H5_4 H 1.159452 0.150867 0.362352 0.050 Uiso 0.505(8) 1 calc R U P A 1
C1_5 C 1.0089(11) 0.2049(10) 0.3757(7) 0.0405(16) Uani 0.495(8) 1 d . U P A 2
H1_5 H 1.022534 0.205729 0.326518 0.049 Uiso 0.495(8) 1 calc R U P A 2
C2_5 C 0.9045(10) 0.2512(10) 0.4078(6) 0.0383(15) Uani 0.495(8) 1 d . U P A 2
H2_5 H 0.829957 0.290056 0.386197 0.046 Uiso 0.495(8) 1 calc R U P A 2
C3_5 C 0.9147(9) 0.2167(8) 0.4742(6) 0.0390(16) Uani 0.495(8) 1 d . U P A 2
H3_5 H 0.853628 0.233058 0.507325 0.047 Uiso 0.495(8) 1 calc R U P A 2
C4_5 C 1.0262(11) 0.1551(8) 0.4851(6) 0.0389(15) Uani 0.495(8) 1 d . U P A 2
H4_5 H 1.056808 0.124177 0.526338 0.047 Uiso 0.495(8) 1 calc R U P A 2
C5_5 C 1.0860(9) 0.1477(8) 0.4217(7) 0.0390(15) Uani 0.495(8) 1 d . U P A 2
H5_5 H 1.162841 0.098328 0.411190 0.047 Uiso 0.495(8) 1 calc R U P A 2

loop_
_atom_site_aniso_label
_atom_site_aniso_U_11
_atom_site_aniso_U_22
_atom_site_aniso_U_33
_atom_site_aniso_U_23
_atom_site_aniso_U_13
_atom_site_aniso_U_12
C1_1 0.0204(13) 0.0213(13) 0.0180(14) -0.0010(11) -0.0021(11) -0.0015(11)
N1_1 0.0194(11) 0.0208(12) 0.0181(11) -0.0010(9) -0.0005(9) -0.0005(9)
C2_1 0.0222(14) 0.0275(15) 0.0182(14) 0.0008(11) 0.0005(11) -0.0030(11)
C3_1 0.0270(15) 0.0263(15) 0.0231(15) 0.0059(12) -0.0004(12) -0.0011(12)
C4_1 0.0250(15) 0.0204(14) 0.0209(14) 0.0026(11) -0.0010(11) 0.0000(11)
C5_1 0.0273(16) 0.0434(19) 0.0196(15) -0.0007(13) 0.0036(12) -0.0035(14)
C6_1 0.0228(15) 0.0307(17) 0.0264(15) 0.0038(13) 0.0010(12) -0.0046(12)
C7_1 0.0301(16) 0.0271(16) 0.0269(16) 0.0012(12) 0.0006(12) 0.0059(12)
C8_1 0.0328(17) 0.0222(15) 0.0226(15) 0.0006(12) -0.0027(12) -0.0032(12)
C1_2 0.0224(14) 0.0193(13) 0.0237(15) -0.0033(11) 0.0051(12) -0.0019(11)
C2_2 0.0218(14) 0.0262(15) 0.0296(17) -0.0071(13) 0.0026(12) -0.0008(11)
C3_2 0.0223(15) 0.0305(17) 0.046(2) -0.0092(15) 0.0039(15) -0.0058(12)
C4_2 0.0297(18) 0.0240(16) 0.051(2) -0.0049(15) 0.0166(16) -0.0062(13)
C5_2 0.0347(18) 0.0248(16) 0.0325(18) 0.0009(14) 0.0147(14) -0.0019(13)
C6_2 0.0276(16) 0.0196(14) 0.0259(15) -0.0023(12) 0.0067(12) 0.0006(11)
C7_2 0.0247(16) 0.042(2) 0.0289(17) -0.0077(15) -0.0040(13) -0.0028(14)
C8_2 0.040(2) 0.069(3) 0.041(2) -0.026(2) -0.0030(18) -0.011(2)
C9_2 0.0258(17) 0.064(3) 0.037(2) 0.0011(19) -0.0059(15) 0.0038(17)
C10_2 0.0332(17) 0.0219(14) 0.0201(14) 0.0019(11) 0.0041(12) -0.0004(12)
C11_2 0.044(2) 0.0261(16) 0.0269(17) 0.0035(13) 0.0037(15) 0.0054(14)
C12_2 0.044(2) 0.0269(16) 0.0229(15) 0.0000(13) 0.0041(14) 0.0023(14)
Cr1_3 0.0276(3) 0.0204(3) 0.0230(2) -0.0035(2) 0.0014(2) -0.0002(2)
Cl1_3 0.0357(4) 0.0290(4) 0.0307(4) 0.0033(3) -0.0085(3) 0.0001(3)
C1_4 0.033(3) 0.032(3) 0.058(3) -0.019(3) -0.017(3) 0.010(3)
C2_4 0.032(2) 0.026(3) 0.061(4) -0.011(3) -0.009(3) 0.000(2)
C3_4 0.032(3) 0.024(3) 0.064(3) -0.002(3) -0.004(3) -0.003(2)
C4_4 0.032(3) 0.024(3) 0.063(4) -0.006(3) -0.009(3) 0.003(2)
C5_4 0.034(3) 0.031(3) 0.058(4) -0.020(3) -0.011(3) 0.007(2)
C1_5 0.037(3) 0.029(3) 0.055(3) -0.017(3) -0.012(3) 0.005(3)
C2_5 0.031(3) 0.028(3) 0.056(3) -0.009(3) -0.011(3) -0.001(2)
C3_5 0.032(3) 0.025(3) 0.060(4) -0.004(3) -0.002(3) 0.001(2)
C4_5 0.036(3) 0.020(3) 0.061(3) -0.002(3) -0.009(3) 0.002(3)
C5_5 0.034(2) 0.023(3) 0.061(3) -0.011(3) -0.010(3) 0.007(2)

loop_
_atom_type_symbol
_atom_type_description
_atom_type_scat_dispersion_real
_atom_type_scat_dispersion_imag
_atom_type_scat_source
C C 0.0181 0.0091 'International Tables Vol C Tables 4.2.6.8 and 6.1.1.4'
H H 0.0000 0.0000 'International Tables Vol C Tables 4.2.6.8 and 6.1.1.4'
N N 0.0311 0.0180 'International Tables Vol C Tables 4.2.6.8 and 6.1.1.4'
Cl Cl 0.3639 0.7018 'International Tables Vol C Tables 4.2.6.8 and 6.1.1.4'
Cr Cr -0.1635 2.4439 'International Tables Vol C Tables 4.2.6.8 and 6.1.1.4'

loop_
_geom_angle_atom_site_label_1
_geom_angle_atom_site_label_2
_geom_angle_atom_site_label_3
_geom_angle
_geom_angle_site_symmetry_1
_geom_angle_site_symmetry_3
_geom_angle_publ_flag
N1_1 C1_1 C2_1 108.2(3) . . ?
N1_1 C1_1 Cr1_3 127.2(2) . . ?
C2_1 C1_1 Cr1_3 124.6(2) . . ?
C1_1 N1_1 C1_2 121.4(3) . . ?
C1_1 N1_1 C4_1 115.1(2) . . ?
C1_2 N1_1 C4_1 123.5(2) . . ?
C1_1 C2_1 C6_1 114.4(3) . . ?
C1_1 C2_1 C5_1 105.6(3) . . ?
C6_1 C2_1 C5_1 108.9(3) . . ?
C1_1 C2_1 C3_1 104.4(2) . . ?
C6_1 C2_1 C3_1 112.5(3) . . ?
C5_1 C2_1 C3_1 110.9(3) . . ?
C4_1 C3_1 C2_1 106.0(2) . . ?
C4_1 C3_1 H3A_1 110.5 . . ?
C2_1 C3_1 H3A_1 110.5 . . ?
C4_1 C3_1 H3AB_1 110.5 . . ?
C2_1 C3_1 H3AB_1 110.5 . . ?
H3A_1 C3_1 H3AB_1 108.7 . . ?
C7_1 C4_1 C3_1 113.8(3) . . ?
C7_1 C4_1 C8_1 108.4(3) . . ?
C3_1 C4_1 C8_1 112.4(3) . . ?
C7_1 C4_1 N1_1 114.3(3) . . ?
C3_1 C4_1 N1_1 99.3(2) . . ?
C8_1 C4_1 N1_1 108.4(2) . . ?
C2_1 C5_1 H5A_1 109.5 . . ?
C2_1 C5_1 H5B_1 109.5 . . ?
H5A_1 C5_1 H5B_1 109.5 . . ?
C2_1 C5_1 H5C_1 109.5 . . ?
H5A_1 C5_1 H5C_1 109.5 . . ?
H5B_1 C5_1 H5C_1 109.5 . . ?
C2_1 C6_1 H6A_1 109.5 . . ?
C2_1 C6_1 H6B_1 109.5 . . ?
H6A_1 C6_1 H6B_1 109.5 . . ?
C2_1 C6_1 H6C_1 109.5 . . ?
H6A_1 C6_1 H6C_1 109.5 . . ?
H6B_1 C6_1 H6C_1 109.5 . . ?
C4_1 C7_1 H7A_1 109.5 . . ?
C4_1 C7_1 H7B_1 109.5 . . ?
H7A_1 C7_1 H7B_1 109.5 . . ?
C4_1 C7_1 H7C_1 109.5 . . ?
H7A_1 C7_1 H7C_1 109.5 . . ?
H7B_1 C7_1 H7C_1 109.5 . . ?
C4_1 C8_1 H8A_1 109.5 . . ?
C4_1 C8_1 H8B_1 109.5 . . ?
H8A_1 C8_1 H8B_1 109.5 . . ?
C4_1 C8_1 H8C_1 109.5 . . ?
H8A_1 C8_1 H8C_1 109.5 . . ?
H8B_1 C8_1 H8C_1 109.5 . . ?
C6_2 C1_2 C2_2 122.4(3) . . ?
C6_2 C1_2 N1_1 120.7(3) . . ?
C2_2 C1_2 N1_1 116.7(3) . . ?
C3_2 C2_2 C1_2 117.7(3) . . ?
C3_2 C2_2 C7_2 118.6(3) . . ?
C1_2 C2_2 C7_2 123.7(3) . . ?
C4_2 C3_2 C2_2 120.9(3) . . ?
C4_2 C3_2 H3_2 119.5 . . ?
C2_2 C3_2 H3_2 119.5 . . ?
C3_2 C4_2 C5_2 120.3(3) . . ?
C3_2 C4_2 H4_2 119.8 . . ?
C5_2 C4_2 H4_2 119.8 . . ?
C4_2 C5_2 C6_2 121.6(3) . . ?
C4_2 C5_2 H5_2 119.2 . . ?
C6_2 C5_2 H5_2 119.2 . . ?
C5_2 C6_2 C1_2 117.0(3) . . ?
C5_2 C6_2 C10_2 118.8(3) . . ?
C1_2 C6_2 C10_2 124.2(3) . . ?
C2_2 C7_2 C9_2 111.1(3) . . ?
C2_2 C7_2 C8_2 113.1(4) . . ?
C9_2 C7_2 C8_2 110.0(3) . . ?
C2_2 C7_2 H7_2 107.5 . . ?
C9_2 C7_2 H7_2 107.5 . . ?
C8_2 C7_2 H7_2 107.5 . . ?
C7_2 C8_2 H8A_2 109.5 . . ?
C7_2 C8_2 H8B_2 109.5 . . ?
H8A_2 C8_2 H8B_2 109.5 . . ?
C7_2 C8_2 H8C_2 109.5 . . ?
H8A_2 C8_2 H8C_2 109.5 . . ?
H8B_2 C8_2 H8C_2 109.5 . . ?
C7_2 C9_2 H9A_2 109.5 . . ?
C7_2 C9_2 H9B_2 109.5 . . ?
H9A_2 C9_2 H9B_2 109.5 . . ?
C7_2 C9_2 H9C_2 109.5 . . ?
H9A_2 C9_2 H9C_2 109.5 . . ?
H9B_2 C9_2 H9C_2 109.5 . . ?
C6_2 C10_2 C11_2 112.3(3) . . ?
C6_2 C10_2 C12_2 110.4(3) . . ?
C11_2 C10_2 C12_2 109.1(3) . . ?
C6_2 C10_2 H10_2 108.3 . . ?
C11_2 C10_2 H10_2 108.3 . . ?
C12_2 C10_2 H10_2 108.3 . . ?
C10_2 C11_2 H11A_2 109.5 . . ?
C10_2 C11_2 H11B_2 109.5 . . ?
H11A_2 C11_2 H11B_2 109.5 . . ?
C10_2 C11_2 H11C_2 109.5 . . ?
H11A_2 C11_2 H11C_2 109.5 . . ?
H11B_2 C11_2 H11C_2 109.5 . . ?
C10_2 C12_2 H12A_2 109.5 . . ?
C10_2 C12_2 H12B_2 109.5 . . ?
H12A_2 C12_2 H12B_2 109.5 . . ?
C10_2 C12_2 H12C_2 109.5 . . ?
H12A_2 C12_2 H12C_2 109.5 . . ?
H12B_2 C12_2 H12C_2 109.5 . . ?
C1_1 Cr1_3 C2_4 109.9(3) . . ?
C1_1 Cr1_3 C1_4 114.2(3) . . ?
C2_4 Cr1_3 C1_4 37.2(3) . . ?
C1_1 Cr1_3 Cl1_3 97.38(8) . . ?
C2_4 Cr1_3 Cl1_3 149.9(3) . . ?
C1_4 Cr1_3 Cl1_3 138.8(3) . . ?
C1_1 Cr1_3 C3_4 135.6(3) . . ?
C2_4 Cr1_3 C3_4 36.0(3) . . ?
C1_4 Cr1_3 C3_4 59.8(4) . . ?
Cl1_3 Cr1_3 C3_4 114.2(2) . . ?
C1_1 Cr1_3 C5_5 157.4(3) . . ?
Cl1_3 Cr1_3 C5_5 100.6(3) . . ?
C1_1 Cr1_3 C5_4 143.5(3) . . ?
C2_4 Cr1_3 C5_4 60.3(3) . . ?
C1_4 Cr1_3 C5_4 35.5(3) . . ?
Cl1_3 Cr1_3 C5_4 104.2(2) . . ?
C3_4 Cr1_3 C5_4 58.6(4) . . ?
C1_1 Cr1_3 C1_5 123.2(3) . . ?
Cl1_3 Cr1_3 C1_5 129.2(3) . . ?
C5_5 Cr1_3 C1_5 34.4(4) . . ?
C1_1 Cr1_3 C4_4 169.9(2) . . ?
C2_4 Cr1_3 C4_4 60.1(4) . . ?
C1_4 Cr1_3 C4_4 59.7(3) . . ?
Cl1_3 Cr1_3 C4_4 91.9(2) . . ?
C3_4 Cr1_3 C4_4 35.1(3) . . ?
C5_4 Cr1_3 C4_4 35.5(3) . . ?
C1_1 Cr1_3 C4_5 150.6(3) . . ?
Cl1_3 Cr1_3 C4_5 101.6(3) . . ?
C5_5 Cr1_3 C4_5 35.6(4) . . ?
C1_5 Cr1_3 C4_5 57.7(4) . . ?
C1_1 Cr1_3 C2_5 105.3(3) . . ?
Cl1_3 Cr1_3 C2_5 157.3(3) . . ?
C5_5 Cr1_3 C2_5 57.5(4) . . ?
C1_5 Cr1_3 C2_5 34.1(4) . . ?
C4_5 Cr1_3 C2_5 57.6(4) . . ?
C1_1 Cr1_3 C3_5 118.5(3) . . ?
Cl1_3 Cr1_3 C3_5 131.4(3) . . ?
C5_5 Cr1_3 C3_5 56.8(4) . . ?
C1_5 Cr1_3 C3_5 56.1(4) . . ?
C4_5 Cr1_3 C3_5 33.9(3) . . ?
C2_5 Cr1_3 C3_5 34.0(4) . . ?
C5_4 C1_4 C2_4 108.2(6) . . ?
C5_4 C1_4 Cr1_3 75.2(5) . . ?
C2_4 C1_4 Cr1_3 70.5(6) . . ?
C5_4 C1_4 H1_4 125.7 . . ?
C2_4 C1_4 H1_4 125.7 . . ?
Cr1_3 C1_4 H1_4 125.7 . . ?
C3_4 C2_4 C1_4 106.9(7) . . ?
C3_4 C2_4 Cr1_3 75.4(5) . . ?
C1_4 C2_4 Cr1_3 72.3(6) . . ?
C3_4 C2_4 H2_4 126.1 . . ?
C1_4 C2_4 H2_4 126.1 . . ?
Cr1_3 C2_4 H2_4 126.1 . . ?
C4_4 C3_4 C2_4 109.6(10) . . ?
C4_4 C3_4 Cr1_3 73.9(5) . . ?
C2_4 C3_4 Cr1_3 68.7(5) . . ?
C4_4 C3_4 H3_4 125.2 . . ?
C2_4 C3_4 H3_4 125.2 . . ?
Cr1_3 C3_4 H3_4 125.2 . . ?
C3_4 C4_4 C5_4 106.7(7) . . ?
C3_4 C4_4 Cr1_3 71.1(4) . . ?
C5_4 C4_4 Cr1_3 71.3(5) . . ?
C3_4 C4_4 H4_4 126.6 . . ?
C5_4 C4_4 H4_4 126.6 . . ?
Cr1_3 C4_4 H4_4 122.7 . . ?
C1_4 C5_4 C4_4 108.6(6) . . ?
C1_4 C5_4 Cr1_3 69.3(5) . . ?
C4_4 C5_4 Cr1_3 73.2(5) . . ?
C1_4 C5_4 H5_4 125.7 . . ?
C4_4 C5_4 H5_4 125.7 . . ?
Cr1_3 C5_4 H5_4 123.4 . . ?
C5_5 C1_5 C2_5 109.3(13) . . ?
C5_5 C1_5 Cr1_3 71.9(7) . . ?
C2_5 C1_5 Cr1_3 73.5(6) . . ?
C5_5 C1_5 H1_5 125.2 . . ?
C2_5 C1_5 H1_5 125.2 . . ?
Cr1_3 C1_5 H1_5 125.2 . . ?
C1_5 C2_5 C3_5 106.8(11) . . ?
C1_5 C2_5 Cr1_3 72.4(7) . . ?
C3_5 C2_5 Cr1_3 73.7(6) . . ?
C1_5 C2_5 H2_5 126.3 . . ?
C3_5 C2_5 H2_5 126.3 . . ?
Cr1_3 C2_5 H2_5 126.3 . . ?
C4_5 C3_5 C2_5 110.4(11) . . ?
C4_5 C3_5 Cr1_3 72.1(6) . . ?
C2_5 C3_5 Cr1_3 72.3(6) . . ?
C4_5 C3_5 H3_5 124.8 . . ?
C2_5 C3_5 H3_5 124.8 . . ?
Cr1_3 C3_5 H3_5 122.5 . . ?
C3_5 C4_5 C5_5 105.7(10) . . ?
C3_5 C4_5 Cr1_3 74.0(5) . . ?
C5_5 C4_5 Cr1_3 71.1(5) . . ?
C3_5 C4_5 H4_5 127.1 . . ?
C5_5 C4_5 H4_5 127.1 . . ?
Cr1_3 C4_5 H4_5 119.8 . . ?
C1_5 C5_5 C4_5 107.7(10) . . ?
C1_5 C5_5 Cr1_3 73.7(6) . . ?
C4_5 C5_5 Cr1_3 73.4(5) . . ?
C1_5 C5_5 H5_5 125.8 . . ?
C4_5 C5_5 H5_5 125.8 . . ?
Cr1_3 C5_5 H5_5 125.8 . . ?

loop_
_geom_bond_atom_site_label_1
_geom_bond_atom_site_label_2
_geom_bond_distance
_geom_bond_site_symmetry_2
_geom_bond_publ_flag
C1_1 N1_1 1.304(4) . ?
C1_1 C2_1 1.528(4) . ?
C1_1 Cr1_3 2.133(3) . ?
N1_1 C1_2 1.462(4) . ?
N1_1 C4_1 1.537(4) . ?
C2_1 C6_1 1.535(4) . ?
C2_1 C5_1 1.542(5) . ?
C2_1 C3_1 1.546(5) . ?
C3_1 C4_1 1.529(4) . ?
C3_1 H3A_1 0.9900 . ?
C3_1 H3AB_1 0.9900 . ?
C4_1 C7_1 1.520(5) . ?
C4_1 C8_1 1.533(4) . ?
C5_1 H5A_1 0.9800 . ?
C5_1 H5B_1 0.9800 . ?
C5_1 H5C_1 0.9800 . ?
C6_1 H6A_1 0.9800 . ?
C6_1 H6B_1 0.9800 . ?
C6_1 H6C_1 0.9800 . ?
C7_1 H7A_1 0.9800 . ?
C7_1 H7B_1 0.9800 . ?
C7_1 H7C_1 0.9800 . ?
C8_1 H8A_1 0.9800 . ?
C8_1 H8B_1 0.9800 . ?
C8_1 H8C_1 0.9800 . ?
C1_2 C6_2 1.406(5) . ?
C1_2 C2_2 1.407(5) . ?
C2_2 C3_2 1.400(5) . ?
C2_2 C7_2 1.527(5) . ?
C3_2 C4_2 1.381(6) . ?
C3_2 H3_2 0.9500 . ?
C4_2 C5_2 1.382(6) . ?
C4_2 H4_2 0.9500 . ?
C5_2 C6_2 1.401(5) . ?
C5_2 H5_2 0.9500 . ?
C6_2 C10_2 1.524(5) . ?
C7_2 C9_2 1.538(5) . ?
C7_2 C8_2 1.539(5) . ?
C7_2 H7_2 1.0000 . ?
C8_2 H8A_2 0.9800 . ?
C8_2 H8B_2 0.9800 . ?
C8_2 H8C_2 0.9800 . ?
C9_2 H9A_2 0.9800 . ?
C9_2 H9B_2 0.9800 . ?
C9_2 H9C_2 0.9800 . ?
C10_2 C11_2 1.531(5) . ?
C10_2 C12_2 1.535(5) . ?
C10_2 H10_2 1.0000 . ?
C11_2 H11A_2 0.9800 . ?
C11_2 H11B_2 0.9800 . ?
C11_2 H11C_2 0.9800 . ?
C12_2 H12A_2 0.9800 . ?
C12_2 H12B_2 0.9800 . ?
C12_2 H12C_2 0.9800 . ?
Cr1_3 C2_4 2.231(10) . ?
Cr1_3 C1_4 2.254(11) . ?
Cr1_3 Cl1_3 2.2989(10) . ?
Cr1_3 C3_4 2.317(9) . ?
Cr1_3 C5_5 2.327(9) . ?
Cr1_3 C5_4 2.330(8) . ?
Cr1_3 C1_5 2.350(12) . ?
Cr1_3 C4_4 2.354(8) . ?
Cr1_3 C4_5 2.357(9) . ?
Cr1_3 C2_5 2.362(11) . ?
Cr1_3 C3_5 2.381(9) . ?
C1_4 C5_4 1.399(13) . ?
C1_4 C2_4 1.430(13) . ?
C1_4 H1_4 1.0000 . ?
C2_4 C3_4 1.408(11) . ?
C2_4 H2_4 1.0000 . ?
C3_4 C4_4 1.407(10) . ?
C3_4 H3_4 1.0000 . ?
C4_4 C5_4 1.428(12) . ?
C4_4 H4_4 0.9500 . ?
C5_4 H5_4 0.9500 . ?
C1_5 C5_5 1.382(17) . ?
C1_5 C2_5 1.382(16) . ?
C1_5 H1_5 1.0000 . ?
C2_5 C3_5 1.388(16) . ?
C2_5 H2_5 1.0000 . ?
C3_5 C4_5 1.381(13) . ?
C3_5 H3_5 0.9500 . ?
C4_5 C5_5 1.430(19) . ?
C4_5 H4_5 0.9500 . ?
C5_5 H5_5 1.0000 . ?

loop_
_geom_torsion_atom_site_label_1
_geom_torsion_atom_site_label_2
_geom_torsion_atom_site_label_3
_geom_torsion_atom_site_label_4
_geom_torsion
_geom_torsion_site_symmetry_1
_geom_torsion_site_symmetry_2
_geom_torsion_site_symmetry_3
_geom_torsion_site_symmetry_4
_geom_torsion_publ_flag
C2_1 C1_1 N1_1 C1_2 164.5(3) . . . . ?
Cr1_3 C1_1 N1_1 C1_2 -18.6(4) . . . . ?
C2_1 C1_1 N1_1 C4_1 -13.3(3) . . . . ?
Cr1_3 C1_1 N1_1 C4_1 163.6(2) . . . . ?
N1_1 C1_1 C2_1 C6_1 118.9(3) . . . . ?
Cr1_3 C1_1 C2_1 C6_1 -58.1(4) . . . . ?
N1_1 C1_1 C2_1 C5_1 -121.4(3) . . . . ?
Cr1_3 C1_1 C2_1 C5_1 61.5(3) . . . . ?
N1_1 C1_1 C2_1 C3_1 -4.4(3) . . . . ?
Cr1_3 C1_1 C2_1 C3_1 178.5(2) . . . . ?
C1_1 C2_1 C3_1 C4_1 19.8(3) . . . . ?
C6_1 C2_1 C3_1 C4_1 -104.8(3) . . . . ?
C5_1 C2_1 C3_1 C4_1 133.1(3) . . . . ?
C2_1 C3_1 C4_1 C7_1 -147.1(3) . . . . ?
C2_1 C3_1 C4_1 C8_1 89.2(3) . . . . ?
C2_1 C3_1 C4_1 N1_1 -25.3(3) . . . . ?
C1_1 N1_1 C4_1 C7_1 146.6(3) . . . . ?
C1_2 N1_1 C4_1 C7_1 -31.2(4) . . . . ?
C1_1 N1_1 C4_1 C3_1 25.1(3) . . . . ?
C1_2 N1_1 C4_1 C3_1 -152.7(3) . . . . ?
C1_1 N1_1 C4_1 C8_1 -92.3(3) . . . . ?
C1_2 N1_1 C4_1 C8_1 89.9(3) . . . . ?
C1_1 N1_1 C1_2 C6_2 86.0(4) . . . . ?
C4_1 N1_1 C1_2 C6_2 -96.4(4) . . . . ?
C1_1 N1_1 C1_2 C2_2 -89.5(4) . . . . ?
C4_1 N1_1 C1_2 C2_2 88.1(3) . . . . ?
C6_2 C1_2 C2_2 C3_2 -0.9(5) . . . . ?
N1_1 C1_2 C2_2 C3_2 174.5(3) . . . . ?
C6_2 C1_2 C2_2 C7_2 178.4(3) . . . . ?
N1_1 C1_2 C2_2 C7_2 -6.2(5) . . . . ?
C1_2 C2_2 C3_2 C4_2 1.0(5) . . . . ?
C7_2 C2_2 C3_2 C4_2 -178.4(3) . . . . ?
C2_2 C3_2 C4_2 C5_2 -0.2(5) . . . . ?
C3_2 C4_2 C5_2 C6_2 -0.8(5) . . . . ?
C4_2 C5_2 C6_2 C1_2 0.8(5) . . . . ?
C4_2 C5_2 C6_2 C10_2 -179.3(3) . . . . ?
C2_2 C1_2 C6_2 C5_2 0.0(5) . . . . ?
N1_1 C1_2 C6_2 C5_2 -175.2(3) . . . . ?
C2_2 C1_2 C6_2 C10_2 -179.8(3) . . . . ?
N1_1 C1_2 C6_2 C10_2 5.0(5) . . . . ?
C3_2 C2_2 C7_2 C9_2 53.7(5) . . . . ?
C1_2 C2_2 C7_2 C9_2 -125.6(4) . . . . ?
C3_2 C2_2 C7_2 C8_2 -70.5(4) . . . . ?
C1_2 C2_2 C7_2 C8_2 110.2(4) . . . . ?
C5_2 C6_2 C10_2 C11_2 56.6(4) . . . . ?
C1_2 C6_2 C10_2 C11_2 -123.6(3) . . . . ?
C5_2 C6_2 C10_2 C12_2 -65.4(4) . . . . ?
C1_2 C6_2 C10_2 C12_2 114.4(3) . . . . ?
C5_4 C1_4 C2_4 C3_4 -1.7(12) . . . . ?
Cr1_3 C1_4 C2_4 C3_4 -68.0(7) . . . . ?
C5_4 C1_4 C2_4 Cr1_3 66.4(7) . . . . ?
C1_4 C2_4 C3_4 C4_4 3.0(11) . . . . ?
Cr1_3 C2_4 C3_4 C4_4 -62.9(6) . . . . ?
C1_4 C2_4 C3_4 Cr1_3 65.9(7) . . . . ?
C2_4 C3_4 C4_4 C5_4 -3.1(10) . . . . ?
Cr1_3 C3_4 C4_4 C5_4 -62.8(6) . . . . ?
C2_4 C3_4 C4_4 Cr1_3 59.7(7) . . . . ?
C2_4 C1_4 C5_4 C4_4 -0.2(11) . . . . ?
Cr1_3 C1_4 C5_4 C4_4 63.0(6) . . . . ?
C2_4 C1_4 C5_4 Cr1_3 -63.3(8) . . . . ?
C3_4 C4_4 C5_4 C1_4 2.1(11) . . . . ?
Cr1_3 C4_4 C5_4 C1_4 -60.6(7) . . . . ?
C3_4 C4_4 C5_4 Cr1_3 62.7(6) . . . . ?
C5_5 C1_5 C2_5 C3_5 -2.8(12) . . . . ?
Cr1_3 C1_5 C2_5 C3_5 -66.3(7) . . . . ?
C5_5 C1_5 C2_5 Cr1_3 63.4(8) . . . . ?
C1_5 C2_5 C3_5 C4_5 3.0(11) . . . . ?
Cr1_3 C2_5 C3_5 C4_5 -62.4(6) . . . . ?
C1_5 C2_5 C3_5 Cr1_3 65.4(8) . . . . ?
C2_5 C3_5 C4_5 C5_5 -2.0(10) . . . . ?
Cr1_3 C3_5 C4_5 C5_5 -64.5(6) . . . . ?
C2_5 C3_5 C4_5 Cr1_3 62.5(7) . . . . ?
C2_5 C1_5 C5_5 C4_5 1.6(12) . . . . ?
Cr1_3 C1_5 C5_5 C4_5 66.0(7) . . . . ?
C2_5 C1_5 C5_5 Cr1_3 -64.4(8) . . . . ?
C3_5 C4_5 C5_5 C1_5 0.2(11) . . . . ?
Cr1_3 C4_5 C5_5 C1_5 -66.3(7) . . . . ?
C3_5 C4_5 C5_5 Cr1_3 66.5(6) . . . . ?
